data_7235445
loop_
_publ_author_name
'Patra, Debashis'
'Biswas, Nirmalendu'
'Mondal, Bipul'
'Mitra, Partha'
'Drew, Michael G. B.'
'Ghosh, Tapas'

_publ_section_title
;
 Electronic effects of para substituents of 2-hydroxybenzaldehyde
 co-ligands in a family of hydrazonato-oxidovanadium(v) complexes
;
_journal_issue 42
_journal_name_full 'RSC Advances'
_journal_page_first 22022
_journal_paper_doi 10.1039/c4ra00139g
_journal_volume 4
_journal_year 2014
_chemical_formula_sum 'C24 H19 N2 O6 V'
_chemical_formula_weight 482.35
_space_group_IT_number 14
_space_group_name_Hall '-P 2yn'
_space_group_name_H-M_alt 'P 1 21/n 1'
_symmetry_cell_setting monoclinic
_symmetry_space_group_name_H-M 'P 1 21/n 1'
_atom_sites_solution_hydrogens geom
_atom_sites_solution_primary direct
_atom_sites_solution_secondary difmap
_audit_creation_method SHELXL-97
_cell_angle_alpha 90.00
_cell_angle_beta 93.973(15)
_cell_angle_gamma 90.00
_cell_formula_units_Z 4
_cell_length_a 13.105(7)
_cell_length_b 8.486(4)
_cell_length_c 19.710(10)
_cell_measurement_reflns_used 903
_cell_measurement_temperature 293(2)
_cell_measurement_theta_max 21.09
_cell_measurement_theta_min .994
_cell_volume 2186.7(19)
_computing_cell_refinement 'Bruker SAINT'
_computing_data_collection 'Bruker APEX2'
_computing_data_reduction 'Bruker SAINT'
_computing_molecular_graphics 'Bruker SHELXTL'
_computing_publication_material 'Bruker SHELXTL'
_computing_structure_refinement 'SHELXL-97 (Sheldrick, 2008)'
_computing_structure_solution 'SHELXS-97 (Sheldrick, 2008)'
_diffrn_ambient_temperature 293(2)
_diffrn_measured_fraction_theta_full 0.994
_diffrn_measured_fraction_theta_max 0.994
_diffrn_measurement_device_type 'Bruker APEX-II CCD'
_diffrn_measurement_method '\f and \w scans'
_diffrn_radiation_monochromator graphite
_diffrn_radiation_source 'fine-focus sealed tube'
_diffrn_radiation_type MoK\a
_diffrn_radiation_wavelength 0.71073
_diffrn_reflns_av_R_equivalents 0.1533
_diffrn_reflns_av_sigmaI/netI 0.0961
_diffrn_reflns_limit_h_max 13
_diffrn_reflns_limit_h_min -13
_diffrn_reflns_limit_k_max 8
_diffrn_reflns_limit_k_min -8
_diffrn_reflns_limit_l_max 19
_diffrn_reflns_limit_l_min -17
_diffrn_reflns_number 13796
_diffrn_reflns_theta_full 21.09
_diffrn_reflns_theta_max 21.09
_diffrn_reflns_theta_min 1.93
_exptl_absorpt_coefficient_mu 0.498
_exptl_absorpt_correction_T_max .951
_exptl_absorpt_correction_T_min .914
_exptl_absorpt_correction_type multi-scan
_exptl_absorpt_process_details SADABS
_exptl_crystal_colour black
_exptl_crystal_density_diffrn 1.465
_exptl_crystal_density_method 'not measured'
_exptl_crystal_F_000 992
_exptl_crystal_size_max .18
_exptl_crystal_size_mid .16
_exptl_crystal_size_min .10
_refine_diff_density_max 0.343
_refine_diff_density_min -0.273
_refine_diff_density_rms 0.064
_refine_ls_extinction_coef 0.0049(9)
_refine_ls_extinction_expression Fc^*^=kFc[1+0.001xFc^2^\l^3^/sin(2\q)]^-1/4^
_refine_ls_extinction_method SHELXL
_refine_ls_goodness_of_fit_ref 0.995
_refine_ls_hydrogen_treatment constr
_refine_ls_matrix_type full
_refine_ls_number_parameters 301
_refine_ls_number_reflns 2367
_refine_ls_number_restraints 0
_refine_ls_restrained_S_all 0.995
_refine_ls_R_factor_all 0.1101
_refine_ls_R_factor_gt 0.0560
_refine_ls_shift/su_max 0.000
_refine_ls_shift/su_mean 0.000
_refine_ls_structure_factor_coef Fsqd
_refine_ls_weighting_details 'calc w=1/[\s^2^(Fo^2^)+(0.0709P)^2^+0.0000P] where P=(Fo^2^+2Fc^2^)/3'
_refine_ls_weighting_scheme calc
_refine_ls_wR_factor_gt 0.1218
_refine_ls_wR_factor_ref 0.1489
_reflns_number_gt 1433
_reflns_number_total 2367
_reflns_threshold_expression >2sigma(I)
_cod_data_source_file c4ra00139g2.cif
_cod_data_source_block 5
_cod_depositor_comments
;
The following automatic conversions were performed:

data item '_symmetry_cell_setting' value 'Monoclinic' was changed to
'monoclinic' in accordance with the
/home/saulius/struct/COD-crude-data/automatic-downloads/DataCite-retrospective/RSC/depositions/lib/dictionaries/cif_core.dic
dictionary named 'cif_core.dic' version 2.4.2 last updated on
2011-04-26.

Automatic conversion script
Id: cif_fix_values 6909 2019-04-08 15:41:33Z antanas 
;
_cod_original_cell_volume 2186.8(19)
_cod_original_sg_symbol_H-M 'P2(1)/n  '
_cod_database_code 7235445

loop_
_symmetry_equiv_pos_as_xyz
'x, y, z'
'-x+1/2, y+1/2, -z+1/2'
'-x, -y, -z'
'x-1/2, -y-1/2, z-1/2'

loop_
_atom_site_label
_atom_site_type_symbol
_atom_site_fract_x
_atom_site_fract_y
_atom_site_fract_z
_atom_site_U_iso_or_equiv
_atom_site_adp_type
_atom_site_occupancy
_atom_site_symmetry_multiplicity
_atom_site_calc_flag
_atom_site_refinement_flags
V V 0.22779(8) 0.19401(14) 0.47901(6) 0.0413(5) Uani 1 1 d .
C2 C 0.0105(5) 0.3567(8) 0.4171(3) 0.0459(19) Uani 1 1 d .
H2 H -0.0504 0.3867 0.3935 0.055 Uiso 1 1 calc R
O6 O -0.0234(4) 0.0154(7) 0.6757(3) 0.0745(17) Uani 1 1 d .
H6 H -0.0186 0.0653 0.6405 0.112 Uiso 1 1 calc R
C6 C 0.0652(6) -0.0591(9) 0.6923(4) 0.051(2) Uani 1 1 d .
O4 O 0.3679(3) 0.2000(5) 0.4787(2) 0.0449(12) Uani 1 1 d .
C4 C 0.1507(6) 0.0662(8) 0.5961(3) 0.0455(19) Uani 1 1 d .
O5 O 0.2569(4) 0.4065(6) 0.5513(2) 0.0523(14) Uani 1 1 d .
C18 C -0.1008(4) 0.2719(8) 0.5087(3) 0.0472(19) Uani 1 1 d .
H18A H -0.1224 0.1640 0.5106 0.071 Uiso 1 1 calc R
H18B H -0.1491 0.3307 0.4800 0.071 Uiso 1 1 calc R
H18C H -0.0969 0.3160 0.5537 0.071 Uiso 1 1 calc R
O2 O 0.1871(3) 0.3570(5) 0.4206(2) 0.0465(13) Uani 1 1 d .
C21 C 0.1897(7) 0.4833(11) 0.2179(4) 0.080(3) Uani 1 1 d .
H21 H 0.2443 0.4564 0.1925 0.096 Uiso 1 1 calc R
C1 C 0.0979(5) 0.3903(8) 0.3880(3) 0.0422(18) Uani 1 1 d .
C19 C 0.1037(5) 0.4615(8) 0.3212(3) 0.0447(19) Uani 1 1 d .
C20 C 0.1850(6) 0.4244(9) 0.2818(4) 0.062(2) Uani 1 1 d .
H20 H 0.2367 0.3583 0.2996 0.074 Uiso 1 1 calc R
C23 C 0.0340(6) 0.6232(10) 0.2293(4) 0.079(3) Uani 1 1 d .
H23 H -0.0169 0.6911 0.2118 0.095 Uiso 1 1 calc R
C24 C 0.0305(6) 0.5625(10) 0.2940(4) 0.066(2) Uani 1 1 d .
H24A H -0.0233 0.5911 0.3199 0.079 Uiso 1 1 calc R
C22 C 0.1147(7) 0.5820(11) 0.1905(4) 0.082(3) Uani 1 1 d .
H22 H 0.1177 0.6208 0.1465 0.098 Uiso 1 1 calc R
C3 C 0.0028(5) 0.2800(8) 0.4804(3) 0.0397(17) Uani 1 1 d .
N1 N 0.0819(4) 0.2142(6) 0.5119(3) 0.0375(14) Uani 1 1 d .
N2 N 0.0670(4) 0.1377(6) 0.5729(3) 0.0452(15) Uani 1 1 d .
C5 C 0.1517(5) -0.0376(8) 0.6551(3) 0.0424(18) Uani 1 1 d .
C7 C 0.0679(6) -0.1641(9) 0.7454(3) 0.058(2) Uani 1 1 d .
H7 H 0.0093 -0.1809 0.7684 0.070 Uiso 1 1 calc R
C9 C 0.2412(7) -0.2242(10) 0.7286(4) 0.077(3) Uani 1 1 d .
H9 H 0.3005 -0.2805 0.7408 0.092 Uiso 1 1 calc R
C10 C 0.2391(6) -0.1215(9) 0.6747(4) 0.062(2) Uani 1 1 d .
H10 H 0.2975 -0.1082 0.6511 0.075 Uiso 1 1 calc R
C8 C 0.1556(7) -0.2440(10) 0.7648(4) 0.073(3) Uani 1 1 d .
H8 H 0.1576 -0.3114 0.8021 0.087 Uiso 1 1 calc R
O1 O 0.2020(3) 0.0517(5) 0.4290(2) 0.0508(13) Uani 1 1 d .
C17 C 0.3396(6) 0.4497(9) 0.5760(3) 0.053(2) Uani 1 1 d .
H17 H 0.3400 0.5345 0.6059 0.064 Uiso 1 1 calc R
C11 C 0.4480(5) 0.2598(9) 0.5162(4) 0.046(2) Uani 1 1 d .
C12 C 0.4388(5) 0.3805(9) 0.5631(4) 0.0471(19) Uani 1 1 d .
C16 C 0.5435(6) 0.1955(9) 0.5053(4) 0.064(2) Uani 1 1 d .
H16 H 0.5501 0.1153 0.4737 0.077 Uiso 1 1 calc R
C13 C 0.5273(7) 0.4383(10) 0.5986(4) 0.070(2) Uani 1 1 d .
H13 H 0.5224 0.5208 0.6293 0.084 Uiso 1 1 calc R
C15 C 0.6272(7) 0.2542(12) 0.5424(6) 0.086(3) Uani 1 1 d .
H15 H 0.6910 0.2108 0.5360 0.103 Uiso 1 1 calc R
C14 C 0.6209(7) 0.3741(13) 0.5884(5) 0.087(3) Uani 1 1 d .
H14 H 0.6795 0.4115 0.6124 0.105 Uiso 1 1 calc R
O3 O 0.2354(3) 0.0851(5) 0.5643(2) 0.0453(13) Uani 1 1 d .

loop_
_atom_site_aniso_label
_atom_site_aniso_U_11
_atom_site_aniso_U_22
_atom_site_aniso_U_33
_atom_site_aniso_U_23
_atom_site_aniso_U_13
_atom_site_aniso_U_12
V 0.0265(7) 0.0515(8) 0.0468(8) 0.0007(7) 0.0094(5) 0.0001(7)
C2 0.039(5) 0.048(5) 0.050(5) 0.003(4) 0.001(4) -0.003(4)
O6 0.060(4) 0.096(5) 0.070(4) 0.017(3) 0.025(3) 0.007(4)
C6 0.046(5) 0.059(6) 0.047(5) -0.001(4) 0.003(4) 0.003(4)
O4 0.020(3) 0.055(3) 0.062(3) -0.002(3) 0.012(2) -0.001(2)
C4 0.042(5) 0.046(5) 0.048(5) -0.008(4) 0.004(4) 0.003(4)
O5 0.037(3) 0.062(3) 0.057(3) -0.004(3) -0.002(3) 0.003(3)
C18 0.028(4) 0.062(5) 0.053(4) -0.002(4) 0.010(3) 0.007(4)
O2 0.037(3) 0.057(3) 0.046(3) 0.006(2) 0.006(2) -0.007(2)
C21 0.078(7) 0.112(8) 0.053(6) 0.012(6) 0.022(5) 0.001(6)
C1 0.033(5) 0.051(5) 0.040(5) 0.004(4) -0.010(4) -0.004(4)
C19 0.045(5) 0.041(5) 0.048(5) 0.005(4) 0.003(4) -0.007(4)
C20 0.051(5) 0.075(6) 0.060(6) 0.007(5) 0.014(4) 0.004(5)
C23 0.060(6) 0.093(7) 0.085(7) 0.031(6) 0.012(5) 0.004(5)
C24 0.066(6) 0.078(6) 0.054(5) 0.021(5) 0.012(4) -0.003(5)
C22 0.077(7) 0.119(9) 0.049(5) 0.031(6) 0.005(5) -0.028(6)
C3 0.030(4) 0.038(5) 0.051(5) -0.008(4) 0.005(4) -0.002(4)
N1 0.028(4) 0.041(4) 0.045(3) 0.009(3) 0.009(3) 0.000(3)
N2 0.045(4) 0.050(4) 0.042(4) 0.002(3) 0.011(3) -0.001(3)
C5 0.050(5) 0.044(5) 0.033(4) -0.001(4) 0.004(4) -0.002(4)
C7 0.070(6) 0.065(6) 0.040(5) 0.015(4) 0.008(4) -0.015(5)
C9 0.077(7) 0.081(7) 0.072(6) 0.029(5) 0.005(5) 0.017(5)
C10 0.054(6) 0.068(6) 0.065(6) 0.019(5) 0.001(4) 0.008(5)
C8 0.090(8) 0.079(7) 0.049(5) 0.023(4) -0.001(5) 0.000(6)
O1 0.040(3) 0.063(3) 0.051(3) -0.012(3) 0.014(2) -0.006(2)
C17 0.062(6) 0.052(5) 0.045(5) 0.000(4) 0.003(4) -0.002(5)
C11 0.018(5) 0.060(6) 0.059(5) 0.017(4) -0.002(4) -0.007(4)
C12 0.040(5) 0.056(5) 0.046(5) 0.013(4) 0.002(4) -0.010(4)
C16 0.034(5) 0.051(5) 0.108(6) 0.020(5) 0.017(5) 0.001(5)
C13 0.056(6) 0.082(7) 0.070(6) 0.012(5) -0.013(5) -0.026(5)
C15 0.032(6) 0.076(8) 0.150(10) 0.042(7) 0.007(6) 0.004(5)
C14 0.036(6) 0.099(8) 0.125(9) 0.045(7) -0.012(6) -0.025(6)
O3 0.026(3) 0.061(3) 0.049(3) 0.004(2) 0.003(2) 0.000(2)

loop_
_atom_type_symbol
_atom_type_description
_atom_type_scat_dispersion_real
_atom_type_scat_dispersion_imag
_atom_type_scat_source
C C 0.0033 0.0016 'International Tables Vol C Tables 4.2.6.8 and 6.1.1.4'
H H 0.0000 0.0000 'International Tables Vol C Tables 4.2.6.8 and 6.1.1.4'
N N 0.0061 0.0033 'International Tables Vol C Tables 4.2.6.8 and 6.1.1.4'
O O 0.0106 0.0060 'International Tables Vol C Tables 4.2.6.8 and 6.1.1.4'
V V 0.3005 0.5294 'International Tables Vol C Tables 4.2.6.8 and 6.1.1.4'

loop_
_geom_angle_atom_site_label_1
_geom_angle_atom_site_label_2
_geom_angle_atom_site_label_3
_geom_angle
O1 V O4 100.9(2)
O1 V O2 98.2(2)
O4 V O2 102.79(19)
O1 V O3 100.0(2)
O4 V O3 91.45(18)
O2 V O3 154.22(19)
O1 V N1 95.5(2)
O4 V N1 160.9(2)
O2 V N1 84.3(2)
O3 V N1 76.0(2)
O1 V O5 177.0(2)
O4 V O5 81.88(18)
O2 V O5 80.17(18)
O3 V O5 80.74(18)
N1 V O5 81.87(18)
C1 C2 C3 125.9(7)
O6 C6 C7 117.8(7)
O6 C6 C5 121.8(7)
C7 C6 C5 120.3(7)
C11 O4 V 138.8(4)
N2 C4 O3 119.4(6)
N2 C4 C5 121.3(7)
O3 C4 C5 119.3(7)
C17 O5 V 125.9(5)
C1 O2 V 131.8(4)
C20 C21 C22 120.7(8)
O2 C1 C2 119.8(6)
O2 C1 C19 115.3(6)
C2 C1 C19 124.9(7)
C24 C19 C20 117.7(7)
C24 C19 C1 122.4(7)
C20 C19 C1 119.9(7)
C21 C20 C19 121.2(8)
C24 C23 C22 119.4(8)
C19 C24 C23 121.9(8)
C21 C22 C23 119.1(8)
N1 C3 C2 121.1(6)
N1 C3 C18 121.0(6)
C2 C3 C18 117.9(6)
C3 N1 N2 117.3(5)
C3 N1 V 127.7(4)
N2 N1 V 114.8(4)
C4 N2 N1 110.7(5)
C10 C5 C6 118.0(7)
C10 C5 C4 119.7(7)
C6 C5 C4 122.2(7)
C8 C7 C6 120.8(7)
C10 C9 C8 120.2(8)
C9 C10 C5 121.1(7)
C7 C8 C9 119.5(7)
O5 C17 C12 126.0(7)
O4 C11 C12 123.0(6)
O4 C11 C16 116.3(7)
C12 C11 C16 120.7(7)
C11 C12 C13 118.9(7)
C11 C12 C17 122.0(7)
C13 C12 C17 119.1(8)
C15 C16 C11 118.0(8)
C14 C13 C12 120.4(9)
C16 C15 C14 122.8(9)
C15 C14 C13 119.3(9)
C4 O3 V 118.7(4)

loop_
_geom_bond_atom_site_label_1
_geom_bond_atom_site_label_2
_geom_bond_distance
V O1 1.580(4)
V O4 1.838(4)
V O2 1.855(4)
V O3 1.916(4)
V N1 2.069(5)
V O5 2.314(5)
C2 C1 1.348(8)
C2 C3 1.417(8)
O6 C6 1.342(8)
C6 C7 1.372(9)
C6 C5 1.404(9)
O4 C11 1.341(7)
C4 N2 1.309(8)
C4 O3 1.321(7)
C4 C5 1.459(9)
O5 C17 1.214(7)
C18 C3 1.504(8)
O2 C1 1.324(7)
C21 C20 1.361(9)
C21 C22 1.374(11)
C1 C19 1.455(8)
C19 C24 1.368(9)
C19 C20 1.397(9)
C23 C24 1.378(9)
C23 C22 1.392(10)
C3 N1 1.297(7)
N1 N2 1.392(6)
C5 C10 1.381(9)
C7 C8 1.366(10)
C9 C10 1.373(9)
C9 C8 1.380(10)
C17 C12 1.465(9)
C11 C12 1.391(9)
C11 C16 1.395(9)
C12 C13 1.401(9)
C16 C15 1.369(11)
C13 C14 1.371(11)
C15 C14 1.370(11)
